data_1526426
loop_
_publ_author_name
'Sacerdoti, M.'
'Vezzalini, G.'
'Quartieri, S.'

_publ_section_title
;
 Dehydration mechanism in brewsterite: single-crystal X-ray diffraction
 study
;
_journal_name_full 'Microporous and Mesoporous Materials'
_journal_page_first 107
_journal_page_last 118
_journal_volume 41
_journal_year 2000
_chemical_formula_sum 'Al4 Ba0.51 H17.46 O40.73 Si12 Sr1.49'
_chemical_name_systematic '(Ba0.51 Sr1.49) (Al4 Si12 O32) (H2 O)8.73'
_space_group_IT_number 11
_symmetry_space_group_name_Hall '-P 2yb'
_symmetry_space_group_name_H-M 'P 1 21/m 1'
_cell_angle_alpha 90
_cell_angle_beta 94.59
_cell_angle_gamma 90
_cell_formula_units_Z 1
_cell_length_a 6.78
_cell_length_b 17.455
_cell_length_c 7.705
_cell_volume 908.923
_citation_journal_id_ASTM MIMMFJ
_cod_data_source_file Sacerdoti_MIMMFJ_2000_260.cif
_cod_data_source_block H17.46Al4Ba0.51O40.73Si12Sr1.49
_cod_original_formula_sum 'H17.46 Al4 Ba0.51 O40.73 Si12 Sr1.49'
_cod_database_code 1526426

loop_
_symmetry_equiv_pos_as_xyz
x,y,z
-x,y+1/2,-z
-x,-y,-z
x,-y-1/2,z

loop_
_atom_site_label
_atom_site_type_symbol
_atom_site_fract_x
_atom_site_fract_y
_atom_site_fract_z
_atom_site_occupancy
_atom_site_U_iso_or_equiv
Si1 Si+4 0.3237 0.0825 0.8232 0.667 0.0
O2 O-2 0.4207 0.1213 0.3651 1 0.0
Si4 Si+4 0.9108 0.0536 0.6415 1 0.0
O4 O-2 0.455 0.1434 0.719 1 0.0
Si3 Si+4 0.5562 0.1582 0.534 0.667 0.0
O12 O-2 0.5892 0.25 0.0203 1 0.0
O10 O-2 0.0595 0.25 0.4674 0.778 0.0
Al3 Al+3 0.5562 0.1582 0.534 0.333 0.0
O9 O-2 0.5667 0.25 0.4905 1 0.0
O3 O-2 0.7845 0.1215 0.5458 1 0.0
Si2 Si+4 0.4032 0.0556 0.2115 0.667 0.0
Sr1 Sr+2 0.2611 0.25 0.1791 0.745 0.0
O5 O-2 0.088 0.0933 0.7591 1 0.0
Al1 Al+3 0.3237 0.0825 0.8232 0.333 0.0
O1 O-2 0.3511 0.1062 0.0307 1 0.0
O7 O-2 0.3906 0.9936 0.7957 1 0.0
Al2 Al+3 0.4032 0.0556 0.2115 0.333 0.0
O13 O-2 0.0573 0.25 0.8685 0.961 0.0
O8 O-2 0 0 0.5 1 0.0
Ba1 Ba+2 0.2611 0.25 0.1791 0.255 0.0
O6 O-2 0.2203 0.9954 0.2352 1 0.0
O11 O-2 0.9329 0.1467 0.1623 0.813 0.0
